data_4122592
loop_
_publ_author_name
'Tsurusaki, Akihiro'
'Kamiyama, Jun'
'Kyushin, Soichiro'

_publ_section_title
;
 Tetrasilane-bridged bicyclo[4.1.0]heptasil-1(6)-ene.
;
_journal_issue 37
_journal_name_full 'Journal of the American Chemical Society'
_journal_page_first 12896
_journal_page_last 12898
_journal_paper_doi 10.1021/ja507279z
_journal_volume 136
_journal_year 2014
_chemical_formula_moiety 'C40 H96 Si11'
_chemical_formula_sum 'C40 H96 Si11'
_chemical_formula_weight 886.16
_chemical_name_systematic
; 
 spiro[2,2,5,5-tetra-tert-butyl-3,3,4,4-tetramethyl-bicyclo[4.1.0]heptasil-1(6)-
ene-7,1'-2,2,5,5-tetra-tert-butyl-3,3,4,4-tetramethylcyclopentasilane] 
;
_chemical_temperature_decomposition 511.15
_space_group_IT_number 2
_symmetry_cell_setting triclinic
_symmetry_Int_Tables_number 2
_symmetry_space_group_name_Hall '-P 1'
_symmetry_space_group_name_H-M 'P -1'
_atom_sites_solution_hydrogens geom
_atom_sites_solution_primary direct
_atom_sites_solution_secondary difmap
_audit_creation_method SHELXL-97
_cell_angle_alpha 101.875(3)
_cell_angle_beta 97.825(2)
_cell_angle_gamma 111.173(3)
_cell_formula_units_Z 2
_cell_length_a 12.0612(16)
_cell_length_b 14.318(2)
_cell_length_c 18.484(2)
_cell_measurement_reflns_used 21246
_cell_measurement_temperature 183(2)
_cell_measurement_theta_max 28.2812
_cell_measurement_theta_min 1.6857
_cell_volume 2834.3(6)
_computing_cell_refinement <i>CrystalClear</i>
_computing_data_collection '<i>CrystalClear</i> (Rigaku, 2003)'
_computing_data_reduction <i>CrystalClear</i>
_computing_molecular_graphics '<i>ORTEP-3</i> (Farrugia, 1997)'
_computing_publication_material '<i>SHELXL97</i> and <i>Yadokari-XG 2009</i> (Kabuto <i>et al.</i>, 2009)'
_computing_structure_refinement '<i>SHELXL97</i> (Sheldrick, 2008)'
_computing_structure_solution '<i>SHELXS97</i> (Sheldrick, 2008)'
_diffrn_ambient_temperature 183(2)
_diffrn_detector_area_resol_mean 10.00
_diffrn_measured_fraction_theta_full 0.920
_diffrn_measured_fraction_theta_max 0.920
_diffrn_measurement_device_type 'Rigaku RAXIS-IV Imaging Plate'
_diffrn_measurement_method \w
_diffrn_radiation_monochromator graphite
_diffrn_radiation_source 'Rotating Anode'
_diffrn_radiation_type MoK\a
_diffrn_radiation_wavelength 0.71070
_diffrn_reflns_av_R_equivalents 0.0181
_diffrn_reflns_av_sigmaI/netI 0.0329
_diffrn_reflns_limit_h_max 15
_diffrn_reflns_limit_h_min -15
_diffrn_reflns_limit_k_max 18
_diffrn_reflns_limit_k_min -19
_diffrn_reflns_limit_l_max 24
_diffrn_reflns_limit_l_min -24
_diffrn_reflns_number 25462
_diffrn_reflns_theta_full 28.28
_diffrn_reflns_theta_max 28.28
_diffrn_reflns_theta_min 1.69
_exptl_absorpt_coefficient_mu 0.277
_exptl_absorpt_correction_T_max 0.9596
_exptl_absorpt_correction_T_min 0.9339
_exptl_absorpt_correction_type empirical
_exptl_absorpt_process_details '(R. Jacobson, private communication, 1998)'
_exptl_crystal_colour Red-orange
_exptl_crystal_density_diffrn 1.038
_exptl_crystal_density_method 'not measured'
_exptl_crystal_description Prism
_exptl_crystal_F_000 980
_exptl_crystal_size_max 0.25
_exptl_crystal_size_mid 0.25
_exptl_crystal_size_min 0.15
_refine_diff_density_max 1.365
_refine_diff_density_min -0.443
_refine_diff_density_rms 0.073
_refine_ls_extinction_method none
_refine_ls_goodness_of_fit_ref 1.137
_refine_ls_hydrogen_treatment constr
_refine_ls_matrix_type full
_refine_ls_number_parameters 492
_refine_ls_number_reflns 12916
_refine_ls_number_restraints 0
_refine_ls_restrained_S_all 1.137
_refine_ls_R_factor_all 0.0488
_refine_ls_R_factor_gt 0.0443
_refine_ls_shift/su_max 0.001
_refine_ls_shift/su_mean 0.000
_refine_ls_structure_factor_coef Fsqd
_refine_ls_weighting_details 'calc w=1/[\s^2^(Fo^2^)+(0.0590P)^2^+2.4092P] where P=(Fo^2^+2Fc^2^)/3'
_refine_ls_weighting_scheme calc
_refine_ls_wR_factor_gt 0.1176
_refine_ls_wR_factor_ref 0.1355
_reflns_number_gt 12298
_reflns_number_total 12916
_reflns_threshold_expression >2sigma(I)
_cod_data_source_file ja507279z_si_002.cif
_cod_data_source_block compound_1
_cod_depositor_comments
;
The following automatic conversions were performed:

'_chemical_melting_point' tag was changed to
'_chemical_temperature_decomposition' since the value had been given
as '238 \%C, decomp.'. The value '238 \%C, decomp.' was changed to
'511.15' - it was converted from degrees Celsius(C) to Kelvins(K).

Automatic conversion script
Id: cif_fix_values 2281 2013-09-26 08:29:07Z andrius 

 Adding full bibliography for 4122592--4122593.cif.
;
_cod_original_cell_volume 2834.4(7)
_cod_database_code 4122592

loop_
_symmetry_equiv_pos_as_xyz
'x, y, z'
'-x, -y, -z'

loop_
_atom_site_label
_atom_site_type_symbol
_atom_site_fract_x
_atom_site_fract_y
_atom_site_fract_z
_atom_site_U_iso_or_equiv
_atom_site_adp_type
_atom_site_occupancy
_atom_site_symmetry_multiplicity
_atom_site_calc_flag
_atom_site_refinement_flags
Si8 Si 0.79296(5) 0.45084(4) 0.13940(3) 0.01718(11) Uani 1 1 d .
Si6 Si 0.71835(5) 0.22386(4) 0.39588(3) 0.01949(11) Uani 1 1 d .
Si1 Si 0.67411(5) 0.42789(4) 0.23391(3) 0.01578(11) Uani 1 1 d .
Si5 Si 0.53558(5) 0.06604(4) 0.35663(3) 0.02289(12) Uani 1 1 d .
Si9 Si 0.82218(6) 0.62105(4) 0.12910(3) 0.02383(13) Uani 1 1 d .
Si11 Si 0.64828(5) 0.58509(4) 0.28490(3) 0.01827(11) Uani 1 1 d .
Si2 Si 0.51562(5) 0.26418(4) 0.21630(3) 0.02300(12) Uani 1 1 d .
Si3 Si 0.33231(5) 0.11619(4) 0.18391(3) 0.02482(13) Uani 1 1 d .
Si7 Si 0.67154(5) 0.30993(4) 0.30773(3) 0.02124(12) Uani 1 1 d .
Si10 Si 0.79511(6) 0.71066(4) 0.24242(4) 0.02849(14) Uani 1 1 d .
Si4 Si 0.42506(6) 0.00973(4) 0.22785(3) 0.02633(13) Uani 1 1 d .
C33 C 0.7039(2) 0.34751(16) 0.04304(11) 0.0252(4) Uani 1 1 d .
C13 C 0.7384(2) 0.30104(17) 0.49918(11) 0.0292(5) Uani 1 1 d .
C17 C 0.8590(2) 0.19826(18) 0.37670(12) 0.0291(4) Uani 1 1 d .
C1 C 0.2631(2) 0.06915(19) 0.07572(15) 0.0392(6) Uani 1 1 d .
C25 C 0.4859(2) 0.56687(17) 0.23763(13) 0.0277(4) Uani 1 1 d .
C36 C 0.5744(2) 0.34258(19) 0.02416(12) 0.0321(5) Uani 1 1 d .
H1 H 0.5779 0.4107 0.0202 0.048 Uiso 1 1 calc R
H2 H 0.5332 0.3239 0.0645 0.048 Uiso 1 1 calc R
H3 H 0.5290 0.2899 -0.0243 0.048 Uiso 1 1 calc R
C21 C 0.6823(2) 0.62270(17) 0.39469(12) 0.0289(4) Uani 1 1 d .
C12 C 0.5757(2) -0.04762(18) 0.36717(15) 0.0357(5) Uani 1 1 d .
H4 H 0.6265 -0.0303 0.4181 0.054 Uiso 1 1 calc R
H5 H 0.6209 -0.0619 0.3291 0.054 Uiso 1 1 calc R
H6 H 0.5006 -0.1094 0.3598 0.054 Uiso 1 1 calc R
C37 C 0.9495(2) 0.44887(19) 0.17775(12) 0.0294(5) Uani 1 1 d .
C28 C 0.4795(3) 0.5537(2) 0.15275(15) 0.0453(7) Uani 1 1 d .
H7 H 0.4964 0.4930 0.1315 0.068 Uiso 1 1 calc R
H8 H 0.5403 0.6162 0.1455 0.068 Uiso 1 1 calc R
H9 H 0.3977 0.5433 0.1269 0.068 Uiso 1 1 calc R
C10 C 0.5325(3) -0.0119(2) 0.16690(14) 0.0452(7) Uani 1 1 d .
H10 H 0.5805 -0.0449 0.1905 0.068 Uiso 1 1 calc R
H11 H 0.5877 0.0552 0.1623 0.068 Uiso 1 1 calc R
H12 H 0.4850 -0.0573 0.1163 0.068 Uiso 1 1 calc R
C5 C 0.2242(2) 0.1413(2) 0.24582(18) 0.0419(6) Uani 1 1 d .
C20 C 0.9016(3) 0.1451(2) 0.43239(17) 0.0450(6) Uani 1 1 d .
H13 H 0.8335 0.0808 0.4309 0.068 Uiso 1 1 calc R
H14 H 0.9297 0.1922 0.4840 0.068 Uiso 1 1 calc R
H15 H 0.9689 0.1285 0.4178 0.068 Uiso 1 1 calc R
C15 C 0.7348(3) 0.2329(2) 0.55373(14) 0.0442(6) Uani 1 1 d .
H16 H 0.7391 0.2722 0.6049 0.066 Uiso 1 1 calc R
H17 H 0.8045 0.2129 0.5547 0.066 Uiso 1 1 calc R
H18 H 0.6586 0.1701 0.5364 0.066 Uiso 1 1 calc R
C11 C 0.4255(2) 0.0626(2) 0.42030(15) 0.0389(6) Uani 1 1 d .
H19 H 0.3516 -0.0018 0.3997 0.058 Uiso 1 1 calc R
H20 H 0.4038 0.1227 0.4230 0.058 Uiso 1 1 calc R
H21 H 0.4639 0.0651 0.4713 0.058 Uiso 1 1 calc R
C18 C 0.8263(2) 0.1279(2) 0.29574(14) 0.0371(5) Uani 1 1 d .
H22 H 0.8984 0.1172 0.2842 0.056 Uiso 1 1 calc R
H23 H 0.7986 0.1610 0.2598 0.056 Uiso 1 1 calc R
H24 H 0.7608 0.0606 0.2914 0.056 Uiso 1 1 calc R
C22 C 0.7996(3) 0.6105(2) 0.42477(13) 0.0427(6) Uani 1 1 d .
H25 H 0.8187 0.6308 0.4804 0.064 Uiso 1 1 calc R
H26 H 0.8671 0.6552 0.4072 0.064 Uiso 1 1 calc R
H27 H 0.7881 0.5377 0.4060 0.064 Uiso 1 1 calc R
C39 C 1.0353(2) 0.4706(3) 0.12346(16) 0.0454(7) Uani 1 1 d .
H28 H 1.0405 0.5345 0.1099 0.068 Uiso 1 1 calc R
H29 H 1.0034 0.4121 0.0774 0.068 Uiso 1 1 calc R
H30 H 1.1168 0.4792 0.1484 0.068 Uiso 1 1 calc R
C26 C 0.3854(2) 0.4705(2) 0.2463(2) 0.0472(7) Uani 1 1 d .
H31 H 0.3061 0.4621 0.2178 0.071 Uiso 1 1 calc R
H32 H 0.3844 0.4788 0.3001 0.071 Uiso 1 1 calc R
H33 H 0.4013 0.4087 0.2265 0.071 Uiso 1 1 calc R
C19 C 0.9668(2) 0.3011(2) 0.38291(15) 0.0394(6) Uani 1 1 d .
H34 H 1.0352 0.2859 0.3689 0.059 Uiso 1 1 calc R
H35 H 0.9924 0.3456 0.4353 0.059 Uiso 1 1 calc R
H36 H 0.9411 0.3370 0.3485 0.059 Uiso 1 1 calc R
C16 C 0.6347(3) 0.3368(2) 0.50243(15) 0.0455(7) Uani 1 1 d .
H37 H 0.5564 0.2761 0.4848 0.068 Uiso 1 1 calc R
H38 H 0.6382 0.3832 0.4697 0.068 Uiso 1 1 calc R
H39 H 0.6425 0.3743 0.5549 0.068 Uiso 1 1 calc R
C14 C 0.8591(3) 0.3980(2) 0.52699(14) 0.0463(7) Uani 1 1 d .
H40 H 0.8678 0.4376 0.4892 0.069 Uiso 1 1 calc R
H41 H 0.9274 0.3766 0.5342 0.069 Uiso 1 1 calc R
H42 H 0.8591 0.4418 0.5753 0.069 Uiso 1 1 calc R
C40 C 0.9362(3) 0.3451(3) 0.19328(18) 0.0490(7) Uani 1 1 d .
H43 H 1.0143 0.3522 0.2226 0.073 Uiso 1 1 calc R
H44 H 0.9124 0.2913 0.1450 0.073 Uiso 1 1 calc R
H45 H 0.8733 0.3251 0.2222 0.073 Uiso 1 1 calc R
C32 C 0.9776(3) 0.7013(2) 0.11632(18) 0.0478(7) Uani 1 1 d .
H46 H 0.9888 0.6686 0.0674 0.072 Uiso 1 1 calc R
H47 H 1.0411 0.7052 0.1575 0.072 Uiso 1 1 calc R
H48 H 0.9837 0.7717 0.1175 0.072 Uiso 1 1 calc R
C31 C 0.7155(3) 0.6246(2) 0.04558(14) 0.0433(6) Uani 1 1 d .
H49 H 0.7215 0.6960 0.0516 0.065 Uiso 1 1 calc R
H50 H 0.6313 0.5786 0.0434 0.065 Uiso 1 1 calc R
H51 H 0.7383 0.6009 -0.0016 0.065 Uiso 1 1 calc R
C23 C 0.5791(3) 0.5515(2) 0.42306(15) 0.0449(6) Uani 1 1 d .
H52 H 0.5646 0.4786 0.4007 0.067 Uiso 1 1 calc R
H53 H 0.5044 0.5621 0.4081 0.067 Uiso 1 1 calc R
H54 H 0.6023 0.5681 0.4786 0.067 Uiso 1 1 calc R
C27 C 0.4580(3) 0.6615(2) 0.26869(17) 0.0414(6) Uani 1 1 d .
H55 H 0.5217 0.7245 0.2639 0.062 Uiso 1 1 calc R
H56 H 0.4559 0.6687 0.3223 0.062 Uiso 1 1 calc R
H57 H 0.3785 0.6521 0.2397 0.062 Uiso 1 1 calc R
C4 C 0.2352(3) 0.1538(2) 0.04708(18) 0.0513(7) Uani 1 1 d .
H58 H 0.3097 0.2180 0.0612 0.077 Uiso 1 1 calc R
H59 H 0.1721 0.1674 0.0701 0.077 Uiso 1 1 calc R
H60 H 0.2061 0.1299 -0.0083 0.077 Uiso 1 1 calc R
C24 C 0.7012(3) 0.7367(2) 0.42793(15) 0.0456(7) Uani 1 1 d .
H61 H 0.6252 0.7449 0.4119 0.068 Uiso 1 1 calc R
H62 H 0.7664 0.7827 0.4095 0.068 Uiso 1 1 calc R
H63 H 0.7239 0.7549 0.4835 0.068 Uiso 1 1 calc R
C34 C 0.7648(3) 0.3771(2) -0.02114(13) 0.0417(6) Uani 1 1 d .
H64 H 0.7147 0.3274 -0.0699 0.062 Uiso 1 1 calc R
H65 H 0.8460 0.3755 -0.0125 0.062 Uiso 1 1 calc R
H66 H 0.7728 0.4474 -0.0221 0.062 Uiso 1 1 calc R
C35 C 0.6943(3) 0.2388(2) 0.04522(16) 0.0475(7) Uani 1 1 d .
H67 H 0.6652 0.2231 0.0901 0.071 Uiso 1 1 calc R
H68 H 0.7748 0.2363 0.0477 0.071 Uiso 1 1 calc R
H69 H 0.6366 0.1871 -0.0007 0.071 Uiso 1 1 calc R
C2 C 0.3551(3) 0.0466(3) 0.03464(16) 0.0526(8) Uani 1 1 d .
H70 H 0.3687 -0.0121 0.0474 0.079 Uiso 1 1 calc R
H71 H 0.4325 0.1083 0.0503 0.079 Uiso 1 1 calc R
H72 H 0.3237 0.0291 -0.0203 0.079 Uiso 1 1 calc R
C9 C 0.3088(3) -0.12548(19) 0.2177(2) 0.0535(8) Uani 1 1 d .
H73 H 0.2579 -0.1549 0.1658 0.080 Uiso 1 1 calc R
H74 H 0.2570 -0.1218 0.2538 0.080 Uiso 1 1 calc R
H75 H 0.3511 -0.1699 0.2282 0.080 Uiso 1 1 calc R
C30 C 0.9497(3) 0.7792(2) 0.31244(17) 0.0555(9) Uani 1 1 d .
H76 H 1.0087 0.8241 0.2896 0.083 Uiso 1 1 calc R
H77 H 0.9781 0.7272 0.3251 0.083 Uiso 1 1 calc R
H78 H 0.9421 0.8217 0.3588 0.083 Uiso 1 1 calc R
C6 C 0.2990(3) 0.2204(3) 0.32355(18) 0.0533(8) Uani 1 1 d .
H79 H 0.2439 0.2244 0.3573 0.080 Uiso 1 1 calc R
H80 H 0.3409 0.2893 0.3161 0.080 Uiso 1 1 calc R
H81 H 0.3595 0.1977 0.3464 0.080 Uiso 1 1 calc R
C29 C 0.7541(4) 0.8205(2) 0.2240(2) 0.0576(9) Uani 1 1 d .
H82 H 0.7447 0.8597 0.2712 0.086 Uiso 1 1 calc R
H83 H 0.6772 0.7918 0.1855 0.086 Uiso 1 1 calc R
H84 H 0.8191 0.8671 0.2058 0.086 Uiso 1 1 calc R
C38 C 1.0092(2) 0.5345(3) 0.25283(15) 0.0479(7) Uani 1 1 d .
H85 H 0.9568 0.5206 0.2889 0.072 Uiso 1 1 calc R
H86 H 1.0200 0.6021 0.2439 0.072 Uiso 1 1 calc R
H87 H 1.0890 0.5357 0.2738 0.072 Uiso 1 1 calc R
C8 C 0.1416(3) 0.1882(3) 0.2099(2) 0.0554(8) Uani 1 1 d .
H88 H 0.0846 0.1369 0.1636 0.083 Uiso 1 1 calc R
H89 H 0.1921 0.2507 0.1971 0.083 Uiso 1 1 calc R
H90 H 0.0956 0.2067 0.2460 0.083 Uiso 1 1 calc R
C7 C 0.1458(3) 0.0397(3) 0.2615(2) 0.0635(10) Uani 1 1 d .
H91 H 0.0956 0.0540 0.2962 0.095 Uiso 1 1 calc R
H92 H 0.1990 0.0106 0.2847 0.095 Uiso 1 1 calc R
H93 H 0.0926 -0.0103 0.2136 0.095 Uiso 1 1 calc R
C3 C 0.1448(3) -0.0294(3) 0.0560(2) 0.0733(12) Uani 1 1 d .
H94 H 0.1078 -0.0493 0.0015 0.110 Uiso 1 1 calc R
H95 H 0.0877 -0.0156 0.0852 0.110 Uiso 1 1 calc R
H96 H 0.1633 -0.0862 0.0686 0.110 Uiso 1 1 calc R

loop_
_atom_site_aniso_label
_atom_site_aniso_U_11
_atom_site_aniso_U_22
_atom_site_aniso_U_33
_atom_site_aniso_U_23
_atom_site_aniso_U_13
_atom_site_aniso_U_12
Si8 0.0173(2) 0.0184(2) 0.0162(2) 0.00653(18) 0.00454(18) 0.00624(19)
Si6 0.0237(3) 0.0181(2) 0.0169(2) 0.00605(18) 0.00423(19) 0.0082(2)
Si1 0.0172(2) 0.0146(2) 0.0155(2) 0.00482(17) 0.00441(18) 0.00577(18)
Si5 0.0264(3) 0.0189(2) 0.0248(3) 0.0097(2) 0.0080(2) 0.0080(2)
Si9 0.0276(3) 0.0191(3) 0.0245(3) 0.0094(2) 0.0097(2) 0.0059(2)
Si11 0.0201(3) 0.0164(2) 0.0181(2) 0.00434(18) 0.00417(19) 0.00734(19)
Si2 0.0221(3) 0.0178(2) 0.0247(3) 0.0071(2) 0.0011(2) 0.0039(2)
Si3 0.0198(3) 0.0207(3) 0.0332(3) 0.0104(2) 0.0057(2) 0.0058(2)
Si7 0.0223(3) 0.0192(2) 0.0206(2) 0.00851(19) 0.0020(2) 0.0060(2)
Si10 0.0335(3) 0.0149(2) 0.0321(3) 0.0040(2) 0.0128(2) 0.0034(2)
Si4 0.0266(3) 0.0171(3) 0.0296(3) 0.0029(2) -0.0004(2) 0.0067(2)
C33 0.0280(11) 0.0235(9) 0.0190(9) 0.0000(7) 0.0051(7) 0.0078(8)
C13 0.0434(13) 0.0264(10) 0.0172(9) 0.0053(8) 0.0063(8) 0.0141(9)
C17 0.0274(11) 0.0322(11) 0.0278(10) 0.0093(8) 0.0034(8) 0.0126(9)
C1 0.0316(12) 0.0310(12) 0.0383(13) 0.0123(10) -0.0092(10) -0.0016(9)
C25 0.0251(10) 0.0248(10) 0.0346(11) 0.0084(8) 0.0016(8) 0.0134(8)
C36 0.0267(11) 0.0364(12) 0.0193(9) 0.0026(8) -0.0025(8) 0.0026(9)
C21 0.0399(13) 0.0303(11) 0.0201(9) 0.0045(8) 0.0094(8) 0.0185(9)
C12 0.0460(14) 0.0237(10) 0.0427(13) 0.0170(9) 0.0104(11) 0.0156(10)
C37 0.0208(10) 0.0467(13) 0.0275(10) 0.0174(9) 0.0073(8) 0.0167(9)
C28 0.0475(16) 0.0558(17) 0.0353(13) 0.0081(12) -0.0052(11) 0.0313(13)
C10 0.0466(16) 0.0593(17) 0.0281(12) -0.0072(11) -0.0023(10) 0.0340(13)
C5 0.0335(13) 0.0415(14) 0.0695(18) 0.0315(13) 0.0295(13) 0.0212(11)
C20 0.0409(15) 0.0543(16) 0.0524(16) 0.0252(13) 0.0067(12) 0.0289(13)
C15 0.0654(19) 0.0469(15) 0.0243(11) 0.0169(10) 0.0105(11) 0.0231(13)
C11 0.0382(13) 0.0484(15) 0.0383(13) 0.0236(11) 0.0186(11) 0.0166(11)
C18 0.0345(13) 0.0399(13) 0.0386(13) 0.0041(10) 0.0144(10) 0.0185(10)
C22 0.0481(15) 0.0512(15) 0.0215(10) -0.0020(10) -0.0078(10) 0.0240(12)
C39 0.0273(12) 0.077(2) 0.0454(14) 0.0297(14) 0.0188(11) 0.0253(13)
C26 0.0229(11) 0.0334(13) 0.084(2) 0.0204(13) 0.0049(13) 0.0107(10)
C19 0.0246(11) 0.0465(14) 0.0379(13) 0.0095(11) 0.0023(9) 0.0068(10)
C16 0.068(2) 0.0500(16) 0.0323(12) 0.0085(11) 0.0199(12) 0.0381(15)
C14 0.0596(18) 0.0344(13) 0.0259(11) -0.0013(10) -0.0002(11) 0.0064(12)
C40 0.0461(16) 0.070(2) 0.0579(17) 0.0377(15) 0.0192(14) 0.0409(15)
C32 0.0473(16) 0.0319(13) 0.0628(18) 0.0191(12) 0.0328(14) 0.0040(11)
C31 0.0658(18) 0.0461(15) 0.0317(12) 0.0215(11) 0.0105(12) 0.0321(14)
C23 0.0653(19) 0.0495(15) 0.0353(13) 0.0212(12) 0.0266(13) 0.0301(14)
C27 0.0418(15) 0.0352(13) 0.0582(16) 0.0138(11) 0.0131(12) 0.0267(11)
C4 0.0462(16) 0.0551(17) 0.0521(17) 0.0255(14) -0.0008(13) 0.0184(14)
C24 0.070(2) 0.0357(13) 0.0294(12) -0.0037(10) 0.0102(12) 0.0269(13)
C34 0.0416(14) 0.0612(17) 0.0225(11) 0.0071(11) 0.0142(10) 0.0211(13)
C35 0.0651(19) 0.0261(12) 0.0427(14) -0.0038(10) 0.0034(13) 0.0190(12)
C2 0.072(2) 0.0523(17) 0.0297(13) 0.0041(12) 0.0025(13) 0.0281(16)
C9 0.0438(15) 0.0192(11) 0.076(2) 0.0096(12) -0.0130(14) -0.0005(10)
C30 0.0356(15) 0.0494(16) 0.0472(16) -0.0137(13) 0.0107(12) -0.0074(12)
C6 0.063(2) 0.0586(18) 0.0585(18) 0.0236(15) 0.0345(16) 0.0353(16)
C29 0.086(2) 0.0255(12) 0.082(2) 0.0272(14) 0.049(2) 0.0287(14)
C38 0.0267(12) 0.075(2) 0.0302(12) 0.0077(12) -0.0041(10) 0.0146(13)
C8 0.0400(16) 0.0618(19) 0.084(2) 0.0320(17) 0.0237(16) 0.0328(15)
C7 0.0506(19) 0.0565(19) 0.101(3) 0.0433(19) 0.0420(19) 0.0206(16)
C3 0.0542(19) 0.0523(19) 0.065(2) 0.0180(16) -0.0248(17) -0.0207(16)

loop_
_atom_type_symbol
_atom_type_description
_atom_type_scat_dispersion_real
_atom_type_scat_dispersion_imag
_atom_type_scat_source
C C 0.0033 0.0016 'International Tables Vol C Tables 4.2.6.8 and 6.1.1.4'
H H 0.0000 0.0000 'International Tables Vol C Tables 4.2.6.8 and 6.1.1.4'
Si Si 0.0817 0.0704 'International Tables Vol C Tables 4.2.6.8 and 6.1.1.4'

loop_
_geom_angle_atom_site_label_1
_geom_angle_atom_site_label_2
_geom_angle_atom_site_label_3
_geom_angle
C37 Si8 C33 113.29(10)
C37 Si8 Si9 109.45(8)
C33 Si8 Si9 110.47(7)
C37 Si8 Si1 108.80(7)
C33 Si8 Si1 110.82(7)
Si9 Si8 Si1 103.55(3)
C17 Si6 C13 114.17(10)
C17 Si6 Si7 107.25(7)
C13 Si6 Si7 111.62(7)
C17 Si6 Si5 111.83(7)
C13 Si6 Si5 111.28(8)
Si7 Si6 Si5 99.70(3)
Si2 Si1 Si7 54.03(2)
Si2 Si1 Si11 120.42(3)
Si7 Si1 Si11 120.73(3)
Si2 Si1 Si8 118.63(3)
Si7 Si1 Si8 122.59(3)
Si11 Si1 Si8 110.19(3)
C11 Si5 C12 102.14(12)
C11 Si5 Si4 108.83(9)
C12 Si5 Si4 102.96(8)
C11 Si5 Si6 113.72(9)
C12 Si5 Si6 109.50(9)
Si4 Si5 Si6 117.97(3)
C32 Si9 C31 102.45(14)
C32 Si9 Si10 107.63(10)
C31 Si9 Si10 109.20(9)
C32 Si9 Si8 115.41(10)
C31 Si9 Si8 114.98(9)
Si10 Si9 Si8 106.88(3)
C25 Si11 C21 113.67(10)
C25 Si11 Si10 109.46(7)
C21 Si11 Si10 110.64(8)
C25 Si11 Si1 107.97(7)
C21 Si11 Si1 111.65(7)
Si10 Si11 Si1 102.88(3)
Si7 Si2 Si3 128.35(3)
Si7 Si2 Si1 63.50(2)
Si3 Si2 Si1 167.37(3)
C5 Si3 C1 114.94(13)
C5 Si3 Si2 109.53(9)
C1 Si3 Si2 111.66(8)
C5 Si3 Si4 111.24(8)
C1 Si3 Si4 113.39(9)
Si2 Si3 Si4 94.21(3)
Si2 Si7 Si6 131.73(3)
Si2 Si7 Si1 62.47(2)
Si6 Si7 Si1 165.77(3)
C29 Si10 C30 104.18(17)
C29 Si10 Si9 108.64(11)
C30 Si10 Si9 107.91(10)
C29 Si10 Si11 115.64(11)
C30 Si10 Si11 113.20(11)
Si9 Si10 Si11 107.00(3)
C9 Si4 C10 104.55(15)
C9 Si4 Si5 103.75(11)
C10 Si4 Si5 106.88(8)
C9 Si4 Si3 111.93(10)
C10 Si4 Si3 110.30(10)
Si5 Si4 Si3 118.36(3)
C36 C33 C35 107.8(2)
C36 C33 C34 107.70(19)
C35 C33 C34 109.2(2)
C36 C33 Si8 109.35(14)
C35 C33 Si8 111.98(16)
C34 C33 Si8 110.73(16)
C16 C13 C14 107.9(2)
C16 C13 C15 108.6(2)
C14 C13 C15 108.5(2)
C16 C13 Si6 108.73(16)
C14 C13 Si6 111.91(17)
C15 C13 Si6 111.16(16)
C18 C17 C20 108.8(2)
C18 C17 C19 108.2(2)
C20 C17 C19 108.0(2)
C18 C17 Si6 108.54(16)
C20 C17 Si6 112.47(17)
C19 C17 Si6 110.69(17)
C2 C1 C3 109.8(3)
C2 C1 C4 107.1(2)
C3 C1 C4 108.9(2)
C2 C1 Si3 109.14(18)
C3 C1 Si3 110.5(2)
C4 C1 Si3 111.3(2)
C26 C25 C28 107.8(2)
C26 C25 C27 108.1(2)
C28 C25 C27 108.0(2)
C26 C25 Si11 113.17(15)
C28 C25 Si11 107.41(17)
C27 C25 Si11 112.21(16)
C23 C21 C22 107.9(2)
C23 C21 C24 109.0(2)
C22 C21 C24 108.3(2)
C23 C21 Si11 111.39(17)
C22 C21 Si11 108.78(15)
C24 C21 Si11 111.39(16)
C40 C37 C38 108.1(2)
C40 C37 C39 108.2(2)
C38 C37 C39 108.3(2)
C40 C37 Si8 112.14(17)
C38 C37 Si8 107.35(17)
C39 C37 Si8 112.53(15)
C7 C5 C8 109.9(3)
C7 C5 C6 107.5(3)
C8 C5 C6 106.3(2)
C7 C5 Si3 109.8(2)
C8 C5 Si3 112.9(2)
C6 C5 Si3 110.25(19)

loop_
_geom_bond_atom_site_label_1
_geom_bond_atom_site_label_2
_geom_bond_distance
Si8 C37 1.936(2)
Si8 C33 1.940(2)
Si8 Si9 2.3851(8)
Si8 Si1 2.4068(7)
Si6 C17 1.923(2)
Si6 C13 1.934(2)
Si6 Si7 2.3603(7)
Si6 Si5 2.4049(8)
Si1 Si2 2.3526(8)
Si1 Si7 2.3744(7)
Si1 Si11 2.4010(8)
Si5 C11 1.885(3)
Si5 C12 1.896(2)
Si5 Si4 2.3797(9)
Si9 C32 1.889(3)
Si9 C31 1.892(3)
Si9 Si10 2.3502(9)
Si11 C25 1.934(2)
Si11 C21 1.934(2)
Si11 Si10 2.3760(8)
Si2 Si7 2.1473(8)
Si2 Si3 2.3388(8)
Si3 C5 1.927(3)
Si3 C1 1.932(3)
Si3 Si4 2.3934(8)
Si10 C29 1.890(3)
Si10 C30 1.901(3)
Si4 C9 1.889(3)
Si4 C10 1.895(3)
C33 C36 1.525(3)
C33 C35 1.529(3)
C33 C34 1.532(3)
C13 C16 1.516(4)
C13 C14 1.535(4)
C13 C15 1.535(3)
C17 C18 1.530(3)
C17 C20 1.537(3)
C17 C19 1.542(3)
C1 C2 1.516(4)
C1 C3 1.533(4)
C1 C4 1.541(4)
C25 C26 1.528(3)
C25 C28 1.529(4)
C25 C27 1.530(3)
C21 C23 1.531(4)
C21 C22 1.532(3)
C21 C24 1.540(3)
C37 C40 1.528(4)
C37 C38 1.529(4)
C37 C39 1.534(3)
C5 C7 1.532(4)
C5 C8 1.540(4)
C5 C6 1.550(5)

loop_
_geom_torsion_atom_site_label_1
_geom_torsion_atom_site_label_2
_geom_torsion_atom_site_label_3
_geom_torsion_atom_site_label_4
_geom_torsion
C37 Si8 Si1 Si2 -103.49(8)
C33 Si8 Si1 Si2 21.69(8)
Si9 Si8 Si1 Si2 140.15(3)
C37 Si8 Si1 Si7 -39.93(9)
C33 Si8 Si1 Si7 85.26(8)
Si9 Si8 Si1 Si7 -156.28(3)
C37 Si8 Si1 Si11 111.88(8)
C33 Si8 Si1 Si11 -122.93(8)
Si9 Si8 Si1 Si11 -4.47(3)
C17 Si6 Si5 C11 144.44(12)
C13 Si6 Si5 C11 15.43(12)
Si7 Si6 Si5 C11 -102.45(9)
C17 Si6 Si5 C12 30.91(12)
C13 Si6 Si5 C12 -98.10(12)
Si7 Si6 Si5 C12 144.02(9)
C17 Si6 Si5 Si4 -86.32(8)
C13 Si6 Si5 Si4 144.67(8)
Si7 Si6 Si5 Si4 26.79(4)
C37 Si8 Si9 C32 25.62(14)
C33 Si8 Si9 C32 -99.79(13)
Si1 Si8 Si9 C32 141.51(11)
C37 Si8 Si9 C31 144.61(13)
C33 Si8 Si9 C31 19.20(13)
Si1 Si8 Si9 C31 -99.50(11)
C37 Si8 Si9 Si10 -94.02(8)
C33 Si8 Si9 Si10 140.58(8)
Si1 Si8 Si9 Si10 21.87(4)
Si2 Si1 Si11 C25 -42.32(8)
Si7 Si1 Si11 C25 -106.01(8)
Si8 Si1 Si11 C25 101.57(8)
Si2 Si1 Si11 C21 83.32(9)
Si7 Si1 Si11 C21 19.64(9)
Si8 Si1 Si11 C21 -132.78(8)
Si2 Si1 Si11 Si10 -158.00(3)
Si7 Si1 Si11 Si10 138.31(3)
Si8 Si1 Si11 Si10 -14.11(3)
Si11 Si1 Si2 Si7 -107.83(3)
Si8 Si1 Si2 Si7 111.23(4)
Si7 Si1 Si2 Si3 160.98(17)
Si11 Si1 Si2 Si3 53.16(17)
Si8 Si1 Si2 Si3 -87.79(16)
Si7 Si2 Si3 C5 83.09(10)
Si1 Si2 Si3 C5 -75.08(19)
Si7 Si2 Si3 C1 -148.43(10)
Si1 Si2 Si3 C1 53.4(2)
Si7 Si2 Si3 Si4 -31.21(5)
Si1 Si2 Si3 Si4 170.62(15)
Si3 Si2 Si7 Si6 6.50(7)
Si1 Si2 Si7 Si6 -178.72(5)
Si3 Si2 Si7 Si1 -174.79(5)
C17 Si6 Si7 Si2 115.34(8)
C13 Si6 Si7 Si2 -118.91(9)
Si5 Si6 Si7 Si2 -1.28(5)
C17 Si6 Si7 Si1 -60.03(16)
C13 Si6 Si7 Si1 65.71(16)
Si5 Si6 Si7 Si1 -176.66(13)
Si11 Si1 Si7 Si2 107.24(4)
Si8 Si1 Si7 Si2 -103.81(4)
Si2 Si1 Si7 Si6 176.11(14)
Si11 Si1 Si7 Si6 -76.65(14)
Si8 Si1 Si7 Si6 72.30(14)
C32 Si9 Si10 C29 77.94(17)
C31 Si9 Si10 C29 -32.56(16)
Si8 Si9 Si10 C29 -157.52(12)
C32 Si9 Si10 C30 -34.43(16)
C31 Si9 Si10 C30 -144.94(16)
Si8 Si9 Si10 C30 90.10(12)
C32 Si9 Si10 Si11 -156.55(11)
C31 Si9 Si10 Si11 92.95(10)
Si8 Si9 Si10 Si11 -32.02(4)
C25 Si11 Si10 C29 34.36(15)
C21 Si11 Si10 C29 -91.65(15)
Si1 Si11 Si10 C29 148.97(13)
C25 Si11 Si10 C30 154.46(14)
C21 Si11 Si10 C30 28.45(14)
Si1 Si11 Si10 C30 -90.94(12)
C25 Si11 Si10 Si9 -86.81(8)
C21 Si11 Si10 Si9 147.18(8)
Si1 Si11 Si10 Si9 27.80(4)
C11 Si5 Si4 C9 -58.42(15)
C12 Si5 Si4 C9 49.43(14)
Si6 Si5 Si4 C9 170.10(12)
C11 Si5 Si4 C10 -168.57(14)
C12 Si5 Si4 C10 -60.72(14)
Si6 Si5 Si4 C10 59.94(11)
C11 Si5 Si4 Si3 66.27(10)
C12 Si5 Si4 Si3 174.12(9)
Si6 Si5 Si4 Si3 -65.21(5)
C5 Si3 Si4 C9 64.89(16)
C1 Si3 Si4 C9 -66.48(16)
Si2 Si3 Si4 C9 177.73(13)
C5 Si3 Si4 C10 -179.15(13)
C1 Si3 Si4 C10 49.48(13)
Si2 Si3 Si4 C10 -66.31(10)
C5 Si3 Si4 Si5 -55.68(11)
C1 Si3 Si4 Si5 172.95(9)
Si2 Si3 Si4 Si5 57.16(4)
C37 Si8 C33 C36 170.59(14)
Si9 Si8 C33 C36 -66.20(15)
Si1 Si8 C33 C36 47.97(16)
C37 Si8 C33 C35 51.2(2)
Si9 Si8 C33 C35 174.39(17)
Si1 Si8 C33 C35 -71.43(19)
C37 Si8 C33 C34 -70.89(19)
Si9 Si8 C33 C34 52.32(18)
Si1 Si8 C33 C34 166.50(15)
C17 Si6 C13 C16 167.36(17)
Si7 Si6 C13 C16 45.53(19)
Si5 Si6 C13 C16 -64.88(18)
C17 Si6 C13 C14 48.2(2)
Si7 Si6 C13 C14 -73.59(19)
Si5 Si6 C13 C14 176.00(16)
C17 Si6 C13 C15 -73.2(2)
Si7 Si6 C13 C15 164.97(17)
Si5 Si6 C13 C15 54.6(2)
C13 Si6 C17 C18 174.49(15)
Si7 Si6 C17 C18 -61.30(17)
Si5 Si6 C17 C18 47.02(17)
C13 Si6 C17 C20 54.0(2)
Si7 Si6 C17 C20 178.21(16)
Si5 Si6 C17 C20 -73.47(18)
C13 Si6 C17 C19 -66.92(18)
Si7 Si6 C17 C19 57.28(16)
Si5 Si6 C17 C19 165.60(14)
C5 Si3 C1 C2 -176.71(18)
Si2 Si3 C1 C2 57.8(2)
Si4 Si3 C1 C2 -47.2(2)
C5 Si3 C1 C3 -55.8(3)
Si2 Si3 C1 C3 178.6(2)
Si4 Si3 C1 C3 73.7(3)
C5 Si3 C1 C4 65.3(2)
Si2 Si3 C1 C4 -60.3(2)
Si4 Si3 C1 C4 -165.22(18)
C21 Si11 C25 C26 -69.4(2)
Si10 Si11 C25 C26 166.36(18)
Si1 Si11 C25 C26 55.1(2)
C21 Si11 C25 C28 171.75(16)
Si10 Si11 C25 C28 47.49(17)
Si1 Si11 C25 C28 -63.80(17)
C21 Si11 C25 C27 53.2(2)
Si10 Si11 C25 C27 -71.03(18)
Si1 Si11 C25 C27 177.68(16)
C25 Si11 C21 C23 48.4(2)
Si10 Si11 C21 C23 172.01(15)
Si1 Si11 C21 C23 -74.04(18)
C25 Si11 C21 C22 167.18(17)
Si10 Si11 C21 C22 -69.20(18)
Si1 Si11 C21 C22 44.74(19)
C25 Si11 C21 C24 -73.5(2)
Si10 Si11 C21 C24 50.1(2)
Si1 Si11 C21 C24 164.02(17)
C33 Si8 C37 C40 -62.0(2)
Si9 Si8 C37 C40 174.26(17)
Si1 Si8 C37 C40 61.76(19)
C33 Si8 C37 C38 179.38(16)
Si9 Si8 C37 C38 55.61(18)
Si1 Si8 C37 C38 -56.89(18)
C33 Si8 C37 C39 60.3(2)
Si9 Si8 C37 C39 -63.5(2)
Si1 Si8 C37 C39 -175.99(18)
C1 Si3 C5 C7 86.3(2)
Si2 Si3 C5 C7 -147.0(2)
Si4 Si3 C5 C7 -44.2(3)
C1 Si3 C5 C8 -36.7(2)
Si2 Si3 C5 C8 89.9(2)
Si4 Si3 C5 C8 -167.28(19)
C1 Si3 C5 C6 -155.44(18)
Si2 Si3 C5 C6 -28.8(2)
Si4 Si3 C5 C6 73.99(19)
